data_9009670
loop_
_publ_author_name
'Sitepu, H.'
'O'Connor B H'
'Li, D.'

_publ_section_title
;
 Comparative evaluation of the March and generalized spherical harmonic
 preferred orientation models using X-ray diffraction data for molybdite
 and calcite powders
 Note: March model
;
_journal_name_full 'Journal of Applied Crystallography'
_journal_page_first 158
_journal_page_last 167
_journal_paper_doi 10.1107/S0021889804031231
_journal_volume 38
_journal_year 2005
_chemical_compound_source Synthetic
_chemical_formula_sum 'Mo O3'
_chemical_name_mineral Molybdite
_space_group_IT_number 62
_symmetry_space_group_name_Hall '-P 2c 2ab'
_symmetry_space_group_name_H-M 'P b n m'
_cell_angle_alpha 90
_cell_angle_beta 90
_cell_angle_gamma 90
_cell_length_a 3.9621
_cell_length_b 13.855
_cell_length_c 3.6986
_cell_formula_units_Z 4
_cell_volume 203.034
_database_code_amcsd 0012870
_exptl_crystal_density_diffrn 4.709
_cod_database_code 9009670

loop_
_space_group_symop_operation_xyz
x,y,z
x,y,1/2-z
-x,-y,1/2+z
1/2+x,1/2-y,1/2+z
1/2-x,1/2+y,1/2-z
1/2-x,1/2+y,z
1/2+x,1/2-y,-z
-x,-y,-z

loop_
_atom_site_label
_atom_site_fract_x
_atom_site_fract_y
_atom_site_fract_z
_atom_site_U_iso_or_equiv
Mo 0.07500 0.10200 0.25000 0.01563
O1 0.52600 0.42600 0.25000 0.01012
O2 0.56600 0.08600 0.25000 0.01112
O3 0.01000 0.22400 0.25000 0.01495

loop_
_cod_related_entry_id
_cod_related_entry_database
_cod_related_entry_code
1 AMCSD 0012870
